data_4513873
loop_
_publ_author_name
'Koelewijn, Jacobus M.'
'Lutz, Martin'
'Dzik, Wojciech I.'
'Detz, Remko J.'
'Reek, Joost N. H.'

_publ_section_title
;
 Reaction Progress Kinetic Analysis as a Tool To Reveal Ligand Effects in
 Ce(IV)-Driven IrCp*-Catalyzed Water Oxidation
;
_journal_issue 6
_journal_name_full 'ACS Catalysis'
_journal_page_first 3418
_journal_paper_doi 10.1021/acscatal.6b00297
_journal_volume 6
_journal_year 2016
_chemical_formula_sum 'C15 H19 Ir N2 O6 S'
_chemical_formula_weight 547.58
_space_group_crystal_system monoclinic
_space_group_IT_number 14
_space_group_name_Hall '-P 2ybc'
_space_group_name_H-M_alt 'P 1 21/c 1'
_symmetry_space_group_name_Hall '-P 2ybc'
_symmetry_space_group_name_H-M 'P 1 21/c 1'
_atom_sites_solution_hydrogens geom
_audit_creation_method SHELXL-2014/6
_cell_angle_alpha 90
_cell_angle_beta 98.084(2)
_cell_angle_gamma 90
_cell_formula_units_Z 4
_cell_length_a 8.7413(3)
_cell_length_b 14.2966(6)
_cell_length_c 15.2329(6)
_cell_measurement_reflns_used 109
_cell_measurement_temperature 150(2)
_cell_measurement_theta_max 53.28
_cell_measurement_theta_min 9.689
_cell_volume 1884.75(13)
_computing_structure_refinement 'SHELXL-2014/6 (Sheldrick, 2014)'
_diffrn_ambient_temperature 150(2)
_diffrn_measured_fraction_theta_full 1.000
_diffrn_measured_fraction_theta_max 0.996
_diffrn_measurement_device_type 'Bruker D8 Quest ECO Photon 50'
_diffrn_radiation_type MoK\a
_diffrn_radiation_wavelength 0.71073
_diffrn_reflns_av_R_equivalents 0.0508
_diffrn_reflns_av_unetI/netI 0.0291
_diffrn_reflns_Laue_measured_fraction_full 1.000
_diffrn_reflns_Laue_measured_fraction_max 0.996
_diffrn_reflns_limit_h_max 10
_diffrn_reflns_limit_h_min -10
_diffrn_reflns_limit_k_max 17
_diffrn_reflns_limit_k_min -17
_diffrn_reflns_limit_l_max 19
_diffrn_reflns_limit_l_min -18
_diffrn_reflns_number 28629
_diffrn_reflns_point_group_measured_fraction_full 1.000
_diffrn_reflns_point_group_measured_fraction_max 0.996
_diffrn_reflns_theta_full 25.242
_diffrn_reflns_theta_max 26.491
_diffrn_reflns_theta_min 1.963
_exptl_absorpt_coefficient_mu 7.227
_exptl_absorpt_correction_T_max 0.53
_exptl_absorpt_correction_T_min 0.23
_exptl_absorpt_correction_type multi-scan
_exptl_absorpt_process_details 'SADABS V2014/4 (Bruker AXS Inc.)'
_exptl_crystal_colour yellow
_exptl_crystal_density_diffrn 1.930
_exptl_crystal_description plate
_exptl_crystal_F_000 1056
_exptl_crystal_size_max 0.254
_exptl_crystal_size_mid 0.206
_exptl_crystal_size_min 0.098
_refine_diff_density_max 1.193
_refine_diff_density_min -1.306
_refine_diff_density_rms 0.138
_refine_ls_extinction_method none
_refine_ls_goodness_of_fit_ref 1.033
_refine_ls_hydrogen_treatment constr
_refine_ls_matrix_type full
_refine_ls_number_parameters 231
_refine_ls_number_reflns 3884
_refine_ls_number_restraints 0
_refine_ls_restrained_S_all 1.033
_refine_ls_R_factor_all 0.0277
_refine_ls_R_factor_gt 0.0213
_refine_ls_shift/su_max 0.001
_refine_ls_shift/su_mean 0.000
_refine_ls_structure_factor_coef Fsqd
_refine_ls_weighting_details 'w=1/[\s^2^(Fo^2^)+(0.0142P)^2^+4.3928P] where P=(Fo^2^+2Fc^2^)/3'
_refine_ls_weighting_scheme calc
_refine_ls_wR_factor_gt 0.0447
_refine_ls_wR_factor_ref 0.0472
_reflns_Friedel_coverage 0.000
_reflns_number_gt 3421
_reflns_number_total 3884
_reflns_threshold_expression 'I > 2\s(I)'
_cod_data_source_file cs6b00297_si_003.cif
_cod_data_source_block mkoelewijn1_0m_a_sq
_cod_depositor_comments 'Adding full bibliography for 4513873.cif.'
_cod_database_code 4513873
_shelx_space_group_comment
;
The symmetry employed for this shelxl refinement is uniquely defined
by the following loop, which should always be used as a source of
symmetry information in preference to the above space-group names.
They are only intended as comments.
;
_shelx_estimated_absorpt_t_min 0.261
_shelx_estimated_absorpt_t_max 0.538
_shelxl_version_number 2014/6

loop_
_space_group_symop_operation_xyz
'x, y, z'
'-x, y+1/2, -z+1/2'
'-x, -y, -z'
'x, -y-1/2, z-1/2'

loop_
_atom_site_label
_atom_site_type_symbol
_atom_site_fract_x
_atom_site_fract_y
_atom_site_fract_z
_atom_site_U_iso_or_equiv
_atom_site_adp_type
_atom_site_occupancy
_atom_site_site_symmetry_order
_atom_site_calc_flag
_atom_site_refinement_flags_posn
_atom_site_refinement_flags_adp
Ir1 Ir 0.60494(2) 0.75878(2) 0.72497(2) 0.01013(5) Uani 1 1 d . .
S1 S 0.35697(10) 0.66806(6) 0.82408(6) 0.01439(18) Uani 1 1 d . .
O1 O 0.5271(3) 0.68260(17) 0.83196(16) 0.0158(5) Uani 1 1 d . .
O4 O 0.7125(3) 0.62549(17) 0.71670(18) 0.0199(6) Uani 1 1 d . .
O3 O 0.3207(3) 0.58347(19) 0.86681(17) 0.0253(6) Uani 1 1 d . .
O2 O 0.2746(3) 0.75037(18) 0.84492(19) 0.0237(6) Uani 1 1 d . .
N1 N 0.4050(3) 0.69061(19) 0.65748(19) 0.0125(6) Uani 1 1 d . .
C7 C 0.5420(4) 0.9006(2) 0.6948(2) 0.0141(7) Uani 1 1 d . .
O6 O 0.8279(3) 0.52102(19) 0.6479(2) 0.0321(7) Uani 1 1 d . .
N2 N 0.7564(4) 0.5962(2) 0.6436(2) 0.0224(7) Uani 1 1 d . .
C8 C 0.6104(4) 0.8941(2) 0.7859(2) 0.0127(7) Uani 1 1 d . .
O5 O 0.7288(4) 0.6427(2) 0.5756(2) 0.0335(7) Uani 1 1 d . .
C6 C 0.6562(4) 0.8703(2) 0.6399(2) 0.0146(7) Uani 1 1 d . .
C1 C 0.3064(4) 0.6514(2) 0.7071(2) 0.0122(7) Uani 1 1 d . .
C4 C 0.2385(4) 0.6410(3) 0.5284(2) 0.0185(8) Uani 1 1 d . .
H4 H 0.2165 0.6382 0.4656 0.022 Uiso 1 1 calc R U
C5 C 0.3701(4) 0.6852(2) 0.5688(2) 0.0171(8) Uani 1 1 d . .
H5 H 0.4384 0.7127 0.5328 0.021 Uiso 1 1 calc R U
C13 C 0.5343(4) 0.9196(3) 0.8643(3) 0.0206(8) Uani 1 1 d . .
H13A H 0.5550 0.9855 0.8793 0.031 Uiso 1 1 calc R U
H13B H 0.5753 0.8802 0.9148 0.031 Uiso 1 1 calc R U
H13C H 0.4226 0.9098 0.8502 0.031 Uiso 1 1 calc R U
C9 C 0.7670(4) 0.8589(2) 0.7885(2) 0.0137(7) Uani 1 1 d . .
C10 C 0.7946(4) 0.8467(2) 0.6986(2) 0.0154(7) Uani 1 1 d . .
C11 C 0.6384(5) 0.8736(3) 0.5412(2) 0.0241(9) Uani 1 1 d . .
H11A H 0.6754 0.9340 0.5223 0.036 Uiso 1 1 calc R U
H11B H 0.5292 0.8658 0.5171 0.036 Uiso 1 1 calc R U
H11C H 0.6990 0.8231 0.5195 0.036 Uiso 1 1 calc R U
C3 C 0.1383(4) 0.6006(2) 0.5809(2) 0.0176(8) Uani 1 1 d . .
H3 H 0.0467 0.5702 0.5544 0.021 Uiso 1 1 calc R U
C2 C 0.1739(4) 0.6052(2) 0.6721(2) 0.0163(7) Uani 1 1 d . .
H2 H 0.1086 0.5772 0.7096 0.020 Uiso 1 1 calc R U
C12 C 0.3827(4) 0.9349(3) 0.6617(3) 0.0221(8) Uani 1 1 d . .
H12A H 0.3153 0.9236 0.7069 0.033 Uiso 1 1 calc R U
H12B H 0.3422 0.9015 0.6072 0.033 Uiso 1 1 calc R U
H12C H 0.3861 1.0021 0.6494 0.033 Uiso 1 1 calc R U
C14 C 0.8823(4) 0.8450(3) 0.8696(3) 0.0226(8) Uani 1 1 d . .
H14A H 0.8281 0.8348 0.9209 0.034 Uiso 1 1 calc R U
H14B H 0.9480 0.9006 0.8797 0.034 Uiso 1 1 calc R U
H14C H 0.9466 0.7904 0.8615 0.034 Uiso 1 1 calc R U
C15 C 0.9430(4) 0.8149(3) 0.6716(3) 0.0263(9) Uani 1 1 d . .
H15A H 1.0095 0.8691 0.6660 0.040 Uiso 1 1 calc R U
H15B H 0.9226 0.7825 0.6145 0.040 Uiso 1 1 calc R U
H15C H 0.9948 0.7721 0.7165 0.040 Uiso 1 1 calc R U

loop_
_atom_site_aniso_label
_atom_site_aniso_U_11
_atom_site_aniso_U_22
_atom_site_aniso_U_33
_atom_site_aniso_U_23
_atom_site_aniso_U_13
_atom_site_aniso_U_12
Ir1 0.00953(7) 0.01079(7) 0.00957(7) 0.00033(5) -0.00042(5) -0.00094(5)
S1 0.0174(4) 0.0156(4) 0.0106(4) -0.0003(3) 0.0034(3) -0.0029(3)
O1 0.0177(13) 0.0180(13) 0.0114(13) 0.0042(10) 0.0010(10) -0.0045(10)
O4 0.0230(14) 0.0142(12) 0.0236(15) -0.0006(11) 0.0078(12) 0.0035(11)
O3 0.0342(17) 0.0253(15) 0.0163(14) 0.0060(11) 0.0026(12) -0.0126(12)
O2 0.0241(15) 0.0243(15) 0.0236(15) -0.0099(11) 0.0070(12) 0.0011(11)
N1 0.0112(14) 0.0123(14) 0.0128(15) -0.0017(11) -0.0024(12) -0.0026(11)
C7 0.0136(17) 0.0082(16) 0.0189(19) 0.0019(13) -0.0037(15) 0.0000(13)
O6 0.0218(15) 0.0186(15) 0.059(2) -0.0110(13) 0.0160(14) 0.0021(12)
N2 0.0143(16) 0.0222(17) 0.032(2) -0.0115(15) 0.0074(15) -0.0070(13)
C8 0.0124(17) 0.0090(16) 0.0157(18) -0.0003(13) -0.0015(14) -0.0034(13)
O5 0.0365(18) 0.0432(18) 0.0211(16) -0.0057(14) 0.0049(14) 0.0063(14)
C6 0.0191(19) 0.0090(16) 0.0147(18) 0.0034(13) -0.0015(15) -0.0012(14)
C1 0.0125(17) 0.0113(16) 0.0128(17) -0.0006(13) 0.0023(14) 0.0019(13)
C4 0.0195(19) 0.0220(19) 0.0122(18) -0.0002(14) -0.0043(15) 0.0006(15)
C5 0.0197(19) 0.0198(18) 0.0118(18) 0.0020(14) 0.0021(15) -0.0027(15)
C13 0.021(2) 0.0196(19) 0.022(2) -0.0055(15) 0.0067(16) -0.0025(15)
C9 0.0121(17) 0.0110(16) 0.0169(19) 0.0002(13) -0.0026(14) -0.0025(13)
C10 0.0097(17) 0.0144(17) 0.023(2) 0.0023(14) 0.0041(15) -0.0055(13)
C11 0.034(2) 0.024(2) 0.014(2) 0.0052(15) 0.0024(17) -0.0024(17)
C3 0.0161(18) 0.0150(18) 0.020(2) -0.0008(14) -0.0022(15) -0.0022(14)
C2 0.0145(18) 0.0155(18) 0.020(2) -0.0010(14) 0.0050(15) -0.0017(14)
C12 0.0175(19) 0.0198(19) 0.027(2) 0.0016(16) -0.0029(17) 0.0057(15)
C14 0.019(2) 0.022(2) 0.023(2) -0.0001(16) -0.0089(17) -0.0023(16)
C15 0.016(2) 0.028(2) 0.037(3) -0.0003(18) 0.0104(18) -0.0003(16)

loop_
_atom_type_symbol
_atom_type_description
_atom_type_scat_dispersion_real
_atom_type_scat_dispersion_imag
_atom_type_scat_source
C C 0.0033 0.0016 'International Tables Vol C Tables 4.2.6.8 and 6.1.1.4'
H H 0.0000 0.0000 'International Tables Vol C Tables 4.2.6.8 and 6.1.1.4'
N N 0.0061 0.0033 'International Tables Vol C Tables 4.2.6.8 and 6.1.1.4'
O O 0.0106 0.0060 'International Tables Vol C Tables 4.2.6.8 and 6.1.1.4'
S S 0.1246 0.1234 'International Tables Vol C Tables 4.2.6.8 and 6.1.1.4'
Ir Ir -1.4442 7.9887 'International Tables Vol C Tables 4.2.6.8 and 6.1.1.4'

loop_
_geom_angle_atom_site_label_1
_geom_angle_atom_site_label_2
_geom_angle_atom_site_label_3
_geom_angle
C7 Ir1 N1 99.28(12)
C7 Ir1 O4 159.53(12)
N1 Ir1 O4 84.36(10)
C7 Ir1 C6 39.78(13)
N1 Ir1 C6 105.98(12)
O4 Ir1 C6 119.81(12)
C7 Ir1 C8 39.21(13)
N1 Ir1 C8 126.00(12)
O4 Ir1 C8 147.92(12)
C6 Ir1 C8 66.17(13)
C7 Ir1 C9 66.24(13)
N1 Ir1 C9 164.90(12)
O4 Ir1 C9 110.69(12)
C6 Ir1 C9 66.11(13)
C8 Ir1 C9 39.61(13)
C7 Ir1 O1 123.07(12)
N1 Ir1 O1 78.98(10)
O4 Ir1 O1 77.39(10)
C6 Ir1 O1 162.16(12)
C8 Ir1 O1 96.86(11)
C9 Ir1 O1 104.81(12)
C7 Ir1 C10 65.71(13)
N1 Ir1 C10 140.63(13)
O4 Ir1 C10 98.75(12)
C6 Ir1 C10 39.08(14)
C8 Ir1 C10 65.45(13)
C9 Ir1 C10 38.86(14)
O1 Ir1 C10 140.19(12)
O3 S1 O2 116.20(17)
O3 S1 O1 111.36(16)
O2 S1 O1 113.14(16)
O3 S1 C1 107.52(16)
O2 S1 C1 105.51(16)
O1 S1 C1 101.69(15)
S1 O1 Ir1 115.38(14)
N2 O4 Ir1 121.6(2)
C5 N1 C1 117.8(3)
C5 N1 Ir1 124.4(2)
C1 N1 Ir1 117.8(2)
C8 C7 C6 108.0(3)
C8 C7 C12 126.1(3)
C6 C7 C12 125.9(3)
C8 C7 Ir1 70.74(19)
C6 C7 Ir1 70.35(18)
C12 C7 Ir1 125.7(2)
O5 N2 O6 123.5(3)
O5 N2 O4 120.3(3)
O6 N2 O4 116.2(3)
C7 C8 C9 108.2(3)
C7 C8 C13 125.9(3)
C9 C8 C13 126.0(3)
C7 C8 Ir1 70.06(19)
C9 C8 Ir1 70.33(19)
C13 C8 Ir1 125.6(2)
C10 C6 C7 107.3(3)
C10 C6 C11 126.4(3)
C7 C6 C11 126.0(3)
C10 C6 Ir1 71.29(19)
C7 C6 Ir1 69.87(19)
C11 C6 Ir1 129.3(3)
N1 C1 C2 123.7(3)
N1 C1 S1 114.5(2)
C2 C1 S1 121.7(3)
C5 C4 C3 119.1(3)
C5 C4 H4 120.5
C3 C4 H4 120.5
N1 C5 C4 122.2(3)
N1 C5 H5 118.9
C4 C5 H5 118.9
C8 C13 H13A 109.5
C8 C13 H13B 109.5
H13A C13 H13B 109.5
C8 C13 H13C 109.5
H13A C13 H13C 109.5
H13B C13 H13C 109.5
C10 C9 C8 107.5(3)
C10 C9 C14 126.1(3)
C8 C9 C14 126.3(3)
C10 C9 Ir1 71.17(19)
C8 C9 Ir1 70.06(19)
C14 C9 Ir1 127.5(2)
C9 C10 C6 109.0(3)
C9 C10 C15 124.9(3)
C6 C10 C15 126.2(4)
C9 C10 Ir1 69.97(19)
C6 C10 Ir1 69.63(19)
C15 C10 Ir1 126.5(3)
C6 C11 H11A 109.5
C6 C11 H11B 109.5
H11A C11 H11B 109.5
C6 C11 H11C 109.5
H11A C11 H11C 109.5
H11B C11 H11C 109.5
C2 C3 C4 119.2(3)
C2 C3 H3 120.4
C4 C3 H3 120.4
C1 C2 C3 118.0(3)
C1 C2 H2 121.0
C3 C2 H2 121.0
C7 C12 H12A 109.5
C7 C12 H12B 109.5
H12A C12 H12B 109.5
C7 C12 H12C 109.5
H12A C12 H12C 109.5
H12B C12 H12C 109.5
C9 C14 H14A 109.5
C9 C14 H14B 109.5
H14A C14 H14B 109.5
C9 C14 H14C 109.5
H14A C14 H14C 109.5
H14B C14 H14C 109.5
C10 C15 H15A 109.5
C10 C15 H15B 109.5
H15A C15 H15B 109.5
C10 C15 H15C 109.5
H15A C15 H15C 109.5
H15B C15 H15C 109.5

loop_
_geom_bond_atom_site_label_1
_geom_bond_atom_site_label_2
_geom_bond_distance
Ir1 C7 2.134(3)
Ir1 N1 2.134(3)
Ir1 O4 2.137(2)
Ir1 C6 2.141(3)
Ir1 C8 2.143(3)
Ir1 C9 2.147(3)
Ir1 O1 2.149(2)
Ir1 C10 2.163(3)
S1 O3 1.430(3)
S1 O2 1.438(3)
S1 O1 1.490(3)
S1 C1 1.791(4)
O4 N2 1.296(4)
N1 C5 1.344(5)
N1 C1 1.346(4)
C7 C8 1.435(5)
C7 C6 1.454(5)
C7 C12 1.496(5)
O6 N2 1.241(4)
N2 O5 1.227(4)
C8 C9 1.454(5)
C8 C13 1.492(5)
C6 C10 1.439(5)
C6 C11 1.490(5)
C1 C2 1.374(5)
C4 C5 1.379(5)
C4 C3 1.392(5)
C4 H4 0.9500
C5 H5 0.9500
C13 H13A 0.9800
C13 H13B 0.9800
C13 H13C 0.9800
C9 C10 1.434(5)
C9 C14 1.494(5)
C10 C15 1.486(5)
C11 H11A 0.9800
C11 H11B 0.9800
C11 H11C 0.9800
C3 C2 1.382(5)
C3 H3 0.9500
C2 H2 0.9500
C12 H12A 0.9800
C12 H12B 0.9800
C12 H12C 0.9800
C14 H14A 0.9800
C14 H14B 0.9800
C14 H14C 0.9800
C15 H15A 0.9800
C15 H15B 0.9800
C15 H15C 0.9800
